data_2020413
loop_
_publ_author_name
'Yu, Cai-Xia'
'Gao, Yan-Ping'
'Cui, Xiao-Qing'
'Guo, Meng-Jiao'
'Liu, Lei-Lei'

_publ_section_title
;
 The crystal structure and photocatalytic properties of a
 three-dimensional cadmium(II) metal--organic framework:
 poly[bis(\m~3~-benzene-1,2-dicarboxylato)[\m~2~-1,4-bis(pyridin-3-ylmethoxy)benzene]dicadmium(II)]
;
_journal_coeditor_code QS3053
_journal_issue 3
_journal_name_full 'Acta Crystallographica Section C'
_journal_page_first 174
_journal_page_last 178
_journal_paper_doi 10.1107/S2053229616001522
_journal_volume 72
_journal_year 2016
_chemical_formula_iupac '[Cd2 (C8 H4 O4)2 (C18 H16 N2 O2)]'
_chemical_formula_moiety 'C17 H12 Cd N O5'
_chemical_formula_sum 'C17 H12 Cd N O5'
_chemical_formula_weight 422.68
_chemical_name_systematic
Poly[bis(\m~3~-benzene-1,2-dicarboxylato)[\m~2~-1,4-bis(pyridin-3-ylmethoxy)benzene]dicadmium(II)]
_space_group_crystal_system monoclinic
_space_group_IT_number 15
_space_group_name_Hall '-C 2yc'
_space_group_name_H-M_alt 'C 1 2/c 1'
_symmetry_space_group_name_Hall '-C 2yc'
_symmetry_space_group_name_H-M 'C 1 2/c 1'
_atom_sites_solution_hydrogens mixed
_atom_sites_solution_primary direct
_atom_sites_solution_secondary difmap
_audit_creation_method SHELXL-2013
_cell_angle_alpha 90
_cell_angle_beta 96.25(3)
_cell_angle_gamma 90
_cell_formula_units_Z 8
_cell_length_a 19.490(4)
_cell_length_b 9.985(2)
_cell_length_c 15.540(3)
_cell_measurement_reflns_used 8901
_cell_measurement_temperature 296(2)
_cell_measurement_theta_max 28.35
_cell_measurement_theta_min 2.59
_cell_volume 3006.2(11)
_computing_cell_refinement
;
SAINT (Bruker, 2003)
;
_computing_data_collection
;
APEX2 (Bruker, 2005)
;
_computing_data_reduction
;
SAINT (Bruker, 2003)
;
_computing_molecular_graphics
;
XP in SHELXTL (Sheldrick, 2008)
;
_computing_publication_material
;
SHELXTL (Sheldrick, 2008) and PLATON (Spek, 2009)
;
_computing_structure_refinement
;
SHELXL2013 (Sheldrick, 2015)
;
_computing_structure_solution
;
SHELXS97 (Sheldrick, 2008)
;
_diffrn_ambient_temperature 296(2)
_diffrn_measured_fraction_theta_full 1.000
_diffrn_measured_fraction_theta_max 1.000
_diffrn_measurement_device_type 'Bruker APEXII CCD'
_diffrn_measurement_method '\f and \w scans'
_diffrn_radiation_type MoK\a
_diffrn_radiation_wavelength 0.71073
_diffrn_reflns_av_R_equivalents 0.0265
_diffrn_reflns_limit_h_max 23
_diffrn_reflns_limit_h_min -23
_diffrn_reflns_limit_k_max 11
_diffrn_reflns_limit_k_min -11
_diffrn_reflns_limit_l_max 18
_diffrn_reflns_limit_l_min -17
_diffrn_reflns_number 10582
_diffrn_reflns_theta_full 25.242
_diffrn_reflns_theta_max 25.249
_diffrn_reflns_theta_min 2.102
_exptl_absorpt_coefficient_mu 1.481
_exptl_absorpt_correction_T_max 0.641
_exptl_absorpt_correction_T_min 0.559
_exptl_absorpt_correction_type multi-scan
_exptl_absorpt_process_details
;
(SADABS; Bruker, 2003)
;
_exptl_crystal_colour colourless
_exptl_crystal_density_diffrn 1.868
_exptl_crystal_density_method 'not measured'
_exptl_crystal_description block
_exptl_crystal_F_000 1672
_exptl_crystal_size_max 0.400
_exptl_crystal_size_mid 0.350
_exptl_crystal_size_min 0.300
_refine_diff_density_max 0.488
_refine_diff_density_min -0.504
_refine_ls_extinction_coef 0.00155(9)
_refine_ls_extinction_expression Fc^*^=kFc[1+0.001xFc^2^\l^3^/sin(2\q)]^-1/4^
_refine_ls_extinction_method SHELXL
_refine_ls_goodness_of_fit_ref 1.076
_refine_ls_hydrogen_treatment constr
_refine_ls_matrix_type full
_refine_ls_number_parameters 218
_refine_ls_number_reflns 2726
_refine_ls_number_restraints 0
_refine_ls_restrained_S_all 1.076
_refine_ls_R_factor_all 0.0202
_refine_ls_R_factor_gt 0.0188
_refine_ls_shift/su_max 0.002
_refine_ls_shift/su_mean 0.000
_refine_ls_structure_factor_coef Fsqd
_refine_ls_weighting_details
;
 w=1/[\s^2^(Fo^2^)+(0.0244P)^2^+2.9124P]
 where P=(Fo^2^+2Fc^2^)/3
;
_refine_ls_weighting_scheme calc
_refine_ls_wR_factor_gt 0.0485
_refine_ls_wR_factor_ref 0.0499
_reflns_number_gt 2575
_reflns_number_total 2726
_reflns_threshold_expression 'I > 2\s(I)'
_cod_data_source_file qs3053sup1.cif
_cod_data_source_block I
_cod_depositor_comments 'Adding full bibliography for 2020413.cif.'
_cod_original_cell_volume 3006.4(11)
_cod_database_code 2020413
_cod_database_fobs_code 2020413
_shelx_space_group_comment
;
The symmetry employed for this shelxl refinement is uniquely defined
by the following loop, which should always be used as a source of
symmetry information in preference to the above space-group names.
They are only intended as comments.
;
_shelx_estimated_absorpt_t_min 0.589
_shelx_estimated_absorpt_t_max 0.665
_shelxl_version_number 20.13

loop_
_space_group_symop_operation_xyz
'x, y, z'
'-x, y, -z+1/2'
'x+1/2, y+1/2, z'
'-x+1/2, y+1/2, -z+1/2'
'-x, -y, -z'
'x, -y, z-1/2'
'-x+1/2, -y+1/2, -z'
'x+1/2, -y+1/2, z-1/2'

loop_
_atom_site_type_symbol
_atom_site_label
_atom_site_fract_x
_atom_site_fract_y
_atom_site_fract_z
_atom_site_U_iso_or_equiv
_atom_site_adp_type
_atom_site_calc_flag
_atom_site_occupancy
Cd Cd1 0.47738(2) 0.55800(2) 0.62009(2) 0.02664(8) Uani d 1
C C1 0.59402(10) 0.37244(19) 0.54707(12) 0.0275(4) Uani d 1
C C2 0.64743(9) 0.31891(19) 0.61587(12) 0.0268(4) Uani d 1
C C3 0.69675(10) 0.2327(2) 0.58786(14) 0.0370(5) Uani d 1
H H3 0.6962 0.2155 0.5290 0.044 Uiso calc 1
C C4 0.74634(12) 0.1724(3) 0.64544(16) 0.0467(6) Uani d 1
H H4 0.7785 0.1148 0.6254 0.056 Uiso calc 1
C C5 0.74781(11) 0.1981(3) 0.73249(16) 0.0462(6) Uani d 1
H H5 0.7814 0.1586 0.7715 0.055 Uiso calc 1
C C6 0.69917(11) 0.2828(2) 0.76203(14) 0.0367(5) Uani d 1
H H6 0.7004 0.2994 0.8211 0.044 Uiso calc 1
C C7 0.64867(9) 0.3434(2) 0.70502(13) 0.0274(4) Uani d 1
C C8 0.59964(10) 0.43616(19) 0.74401(14) 0.0302(5) Uani d 1
C C9 0.56250(11) 0.8258(2) 0.66987(16) 0.0420(5) Uani d 1
H H9 0.5949 0.7621 0.6910 0.050 Uiso calc 1
C C10 0.57996(14) 0.9592(2) 0.6773(2) 0.0533(7) Uani d 1
H H10 0.6231 0.9848 0.7036 0.064 Uiso calc 1
C C11 0.53318(13) 1.0533(2) 0.64563(18) 0.0467(6) Uani d 1
H H11 0.5440 1.1439 0.6506 0.056 Uiso calc 1
C C12 0.46960(11) 1.0133(2) 0.60610(15) 0.0352(5) Uani d 1
C C13 0.45515(11) 0.8783(2) 0.60228(14) 0.0328(4) Uani d 1
H H13 0.4120 0.8508 0.5770 0.039 Uiso calc 1
C C14 0.42123(11) 1.1201(2) 0.56917(17) 0.0439(6) Uani d 1
H H14A 0.4204 1.1925 0.6106 0.053 Uiso calc 1
H H14B 0.4376 1.1559 0.5171 0.053 Uiso calc 1
C C15 0.30410(11) 1.1629(2) 0.52356(14) 0.0339(5) Uani d 1
C C16 0.23693(11) 1.1207(2) 0.52420(15) 0.0385(5) Uani d 1
H H16 0.2280 1.0333 0.5404 0.046 Uiso calc 1
C C17 0.31735(11) 1.2929(2) 0.49896(15) 0.0379(5) Uani d 1
H H17 0.3626 1.3220 0.4981 0.045 Uiso calc 1
N N1 0.50085(9) 0.78433(17) 0.63354(11) 0.0303(4) Uani d 1
O O1 0.61458(7) 0.39855(16) 0.47526(9) 0.0363(3) Uani d 1
O O2 0.53142(7) 0.38073(15) 0.56053(10) 0.0349(3) Uani d 1
O O3 0.58020(8) 0.54186(14) 0.70469(12) 0.0421(4) Uani d 1
O O4 0.58290(9) 0.40550(18) 0.81667(10) 0.0457(4) Uani d 1
O O5 0.35474(9) 1.06960(14) 0.54953(13) 0.0479(4) Uani d 1

loop_
_atom_site_aniso_label
_atom_site_aniso_U_11
_atom_site_aniso_U_22
_atom_site_aniso_U_33
_atom_site_aniso_U_12
_atom_site_aniso_U_13
_atom_site_aniso_U_23
Cd1 0.02504(10) 0.02343(11) 0.03080(11) -0.00069(5) 0.00017(6) 0.00245(5)
C1 0.0297(10) 0.0219(10) 0.0298(11) -0.0043(7) -0.0018(8) -0.0003(8)
C2 0.0223(9) 0.0277(10) 0.0304(10) -0.0025(7) 0.0024(7) 0.0035(8)
C3 0.0306(10) 0.0498(13) 0.0318(11) 0.0065(9) 0.0086(8) 0.0004(10)
C4 0.0359(12) 0.0602(16) 0.0452(14) 0.0200(11) 0.0095(10) 0.0016(12)
C5 0.0353(12) 0.0605(17) 0.0418(13) 0.0211(11) 0.0000(9) 0.0098(11)
C6 0.0349(11) 0.0446(13) 0.0300(11) 0.0087(9) 0.0007(8) 0.0035(9)
C7 0.0250(9) 0.0257(10) 0.0311(10) 0.0004(7) 0.0007(7) 0.0035(8)
C8 0.0268(10) 0.0280(11) 0.0334(12) 0.0016(8) -0.0075(8) -0.0061(8)
C9 0.0339(11) 0.0343(12) 0.0550(14) -0.0031(9) -0.0082(10) 0.0113(10)
C10 0.0412(14) 0.0389(14) 0.075(2) -0.0137(10) -0.0139(13) 0.0098(12)
C11 0.0450(14) 0.0288(13) 0.0641(17) -0.0112(9) -0.0038(12) 0.0056(10)
C12 0.0376(12) 0.0266(11) 0.0414(12) 0.0020(9) 0.0042(9) 0.0015(9)
C13 0.0298(10) 0.0279(11) 0.0395(12) -0.0004(8) -0.0011(8) -0.0016(9)
C14 0.0372(12) 0.0289(12) 0.0652(16) 0.0010(9) 0.0042(11) 0.0042(11)
C15 0.0368(11) 0.0242(10) 0.0396(12) 0.0013(8) -0.0010(9) -0.0005(9)
C16 0.0419(12) 0.0234(11) 0.0493(14) -0.0025(9) 0.0001(10) 0.0052(9)
C17 0.0333(11) 0.0311(12) 0.0488(13) -0.0036(9) 0.0019(9) 0.0018(10)
N1 0.0303(8) 0.0245(9) 0.0352(9) -0.0016(7) -0.0008(7) 0.0028(7)
O1 0.0343(8) 0.0445(9) 0.0288(8) -0.0061(7) -0.0017(6) 0.0078(7)
O2 0.0242(7) 0.0363(8) 0.0430(9) 0.0037(6) -0.0018(6) -0.0026(7)
O3 0.0370(8) 0.0245(8) 0.0606(11) 0.0043(6) -0.0138(7) 0.0014(7)
O4 0.0544(10) 0.0515(10) 0.0320(9) 0.0226(8) 0.0082(7) -0.0047(7)
O5 0.0364(9) 0.0246(8) 0.0796(13) 0.0002(6) -0.0079(8) 0.0046(7)

loop_
_atom_type_symbol
_atom_type_description
_atom_type_scat_dispersion_real
_atom_type_scat_dispersion_imag
_atom_type_scat_source
C C 0.0033 0.0016 'International Tables Vol C Tables 4.2.6.8 and 6.1.1.4'
H H 0.0000 0.0000 'International Tables Vol C Tables 4.2.6.8 and 6.1.1.4'
N N 0.0061 0.0033 'International Tables Vol C Tables 4.2.6.8 and 6.1.1.4'
O O 0.0106 0.0060 'International Tables Vol C Tables 4.2.6.8 and 6.1.1.4'
Cd Cd -0.8075 1.2024 'International Tables Vol C Tables 4.2.6.8 and 6.1.1.4'

loop_
_geom_angle_atom_site_label_1
_geom_angle_atom_site_label_2
_geom_angle_atom_site_label_3
_geom_angle_site_symmetry_1
_geom_angle_site_symmetry_3
_geom_angle
_geom_angle_publ_flag
O4 Cd1 O1 2_656 5_666 90.11(6) yes
O4 Cd1 O3 2_656 . 99.84(6) yes
O1 Cd1 O3 5_666 . 170.06(6) yes
O4 Cd1 O2 2_656 . 86.44(7) yes
O1 Cd1 O2 5_666 . 104.53(6) yes
O3 Cd1 O2 . . 76.45(5) yes
O4 Cd1 N1 2_656 . 137.80(6) yes
O1 Cd1 N1 5_666 . 90.38(6) yes
O3 Cd1 N1 . . 82.19(6) yes
O2 Cd1 N1 . . 133.86(6) yes
O1 C1 O2 . . 122.83(18) ?
O1 C1 C2 . . 116.26(17) ?
O2 C1 C2 . . 120.73(17) ?
C3 C2 C7 . . 118.50(18) ?
C3 C2 C1 . . 116.34(18) ?
C7 C2 C1 . . 125.07(17) ?
C4 C3 C2 . . 121.6(2) ?
C4 C3 H3 . . 119.2 ?
C2 C3 H3 . . 119.2 ?
C5 C4 C3 . . 119.6(2) ?
C5 C4 H4 . . 120.2 ?
C3 C4 H4 . . 120.2 ?
C4 C5 C6 . . 119.9(2) ?
C4 C5 H5 . . 120.1 ?
C6 C5 H5 . . 120.1 ?
C5 C6 C7 . . 121.2(2) ?
C5 C6 H6 . . 119.4 ?
C7 C6 H6 . . 119.4 ?
C6 C7 C2 . . 119.20(18) ?
C6 C7 C8 . . 116.64(18) ?
C2 C7 C8 . . 124.13(17) ?
O4 C8 O3 . . 123.5(2) ?
O4 C8 C7 . . 116.99(17) ?
O3 C8 C7 . . 119.5(2) ?
N1 C9 C10 . . 122.6(2) ?
N1 C9 H9 . . 118.7 ?
C10 C9 H9 . . 118.7 ?
C11 C10 C9 . . 119.2(2) ?
C11 C10 H10 . . 120.4 ?
C9 C10 H10 . . 120.4 ?
C10 C11 C12 . . 119.6(2) ?
C10 C11 H11 . . 120.2 ?
C12 C11 H11 . . 120.2 ?
C13 C12 C11 . . 118.2(2) ?
C13 C12 C14 . . 124.3(2) ?
C11 C12 C14 . . 117.5(2) ?
N1 C13 C12 . . 122.83(19) ?
N1 C13 H13 . . 118.6 ?
C12 C13 H13 . . 118.6 ?
O5 C14 C12 . . 111.02(18) ?
O5 C14 H14A . . 109.4 ?
C12 C14 H14A . . 109.4 ?
O5 C14 H14B . . 109.4 ?
C12 C14 H14B . . 109.4 ?
H14A C14 H14B . . 108.0 ?
C16 C15 O5 . . 116.13(19) ?
C16 C15 C17 . . 119.6(2) ?
O5 C15 C17 . . 124.21(19) ?
C15 C16 C17 . 7_576 120.6(2) ?
C15 C16 H16 . . 119.7 ?
C17 C16 H16 7_576 . 119.7 ?
C16 C17 C15 7_576 . 119.8(2) ?
C16 C17 H17 7_576 . 120.1 ?
C15 C17 H17 . . 120.1 ?
C9 N1 C13 . . 117.70(19) ?
C9 N1 Cd1 . . 120.10(14) ?
C13 N1 Cd1 . . 122.14(14) ?
C1 O1 Cd1 . 5_666 108.59(12) ?
C1 O2 Cd1 . . 127.52(13) ?
C8 O3 Cd1 . . 122.62(13) ?
C8 O4 Cd1 . 2_656 115.86(14) ?
C15 O5 C14 . . 115.92(16) ?

loop_
_geom_bond_atom_site_label_1
_geom_bond_atom_site_label_2
_geom_bond_site_symmetry_2
_geom_bond_distance
_geom_bond_publ_flag
Cd1 O4 2_656 2.2173(16) yes
Cd1 O1 5_666 2.2399(16) yes
Cd1 O3 . 2.2796(17) yes
Cd1 O2 . 2.3047(15) yes
Cd1 N1 . 2.3108(17) yes
C1 O1 . 1.254(2) ?
C1 O2 . 1.263(2) ?
C1 C2 . 1.507(3) ?
C2 C3 . 1.395(3) ?
C2 C7 . 1.404(3) ?
C3 C4 . 1.382(3) ?
C3 H3 . 0.9300 ?
C4 C5 . 1.374(3) ?
C4 H4 . 0.9300 ?
C5 C6 . 1.386(3) ?
C5 H5 . 0.9300 ?
C6 C7 . 1.389(3) ?
C6 H6 . 0.9300 ?
C7 C8 . 1.505(3) ?
C8 O4 . 1.247(3) ?
C8 O3 . 1.257(2) ?
C9 N1 . 1.337(3) ?
C9 C10 . 1.376(3) ?
C9 H9 . 0.9300 ?
C10 C11 . 1.364(4) ?
C10 H10 . 0.9300 ?
C11 C12 . 1.381(3) ?
C11 H11 . 0.9300 ?
C12 C13 . 1.377(3) ?
C12 C14 . 1.496(3) ?
C13 N1 . 1.347(3) ?
C13 H13 . 0.9300 ?
C14 O5 . 1.393(3) ?
C14 H14A . 0.9700 ?
C14 H14B . 0.9700 ?
C15 C16 . 1.376(3) ?
C15 O5 . 1.385(3) ?
C15 C17 . 1.386(3) ?
C16 C17 7_576 1.382(3) ?
C16 H16 . 0.9300 ?
C17 C16 7_576 1.382(3) ?
C17 H17 . 0.9300 ?
O1 Cd1 5_666 2.2400(16) ?
O4 Cd1 2_656 2.2172(16) ?

loop_
_geom_hbond_atom_site_label_D
_geom_hbond_atom_site_label_H
_geom_hbond_atom_site_label_A
_geom_hbond_site_symmetry_A
_geom_hbond_distance_DH
_geom_hbond_distance_HA
_geom_hbond_distance_DA
_geom_hbond_angle_DHA
C9 H9 O3 . 0.93 2.23 2.900(3) 128.3
C14 H14A O4 2_666 0.97 2.41 3.363(3) 166.4

loop_
_geom_torsion_atom_site_label_1
_geom_torsion_atom_site_label_2
_geom_torsion_atom_site_label_3
_geom_torsion_atom_site_label_4
_geom_torsion_site_symmetry_4
_geom_torsion
O1 C1 C2 C3 . -36.7(3)
O2 C1 C2 C3 . 138.5(2)
O1 C1 C2 C7 . 146.91(19)
O2 C1 C2 C7 . -37.9(3)
C7 C2 C3 C4 . -0.3(3)
C1 C2 C3 C4 . -176.9(2)
C2 C3 C4 C5 . -0.5(4)
C3 C4 C5 C6 . 0.8(4)
C4 C5 C6 C7 . -0.3(4)
C5 C6 C7 C2 . -0.5(3)
C5 C6 C7 C8 . -178.5(2)
C3 C2 C7 C6 . 0.8(3)
C1 C2 C7 C6 . 177.07(19)
C3 C2 C7 C8 . 178.66(19)
C1 C2 C7 C8 . -5.1(3)
C6 C7 C8 O4 . -35.2(3)
C2 C7 C8 O4 . 146.9(2)
C6 C7 C8 O3 . 141.6(2)
C2 C7 C8 O3 . -36.3(3)
N1 C9 C10 C11 . -0.8(5)
C9 C10 C11 C12 . -0.6(5)
C10 C11 C12 C13 . 1.7(4)
C10 C11 C12 C14 . -177.5(3)
C11 C12 C13 N1 . -1.6(3)
C14 C12 C13 N1 . 177.6(2)
C13 C12 C14 O5 . 14.3(3)
C11 C12 C14 O5 . -166.5(2)
O5 C15 C16 C17 7_576 178.7(2)
C17 C15 C16 C17 7_576 -0.4(4)
C16 C15 C17 C16 7_576 0.4(4)
O5 C15 C17 C16 7_576 -178.7(2)
C10 C9 N1 C13 . 1.0(4)
C10 C9 N1 Cd1 . 178.1(2)
C12 C13 N1 C9 . 0.3(3)
C12 C13 N1 Cd1 . -176.80(16)
O2 C1 O1 Cd1 5_666 -4.6(2)
C2 C1 O1 Cd1 5_666 170.47(13)
O1 C1 O2 Cd1 . -96.2(2)
C2 C1 O2 Cd1 . 88.9(2)
O4 C8 O3 Cd1 . -85.3(2)
C7 C8 O3 Cd1 . 98.1(2)
O3 C8 O4 Cd1 2_656 -5.0(3)
C7 C8 O4 Cd1 2_656 171.77(13)
C16 C15 O5 C14 . -164.9(2)
C17 C15 O5 C14 . 14.2(3)
C12 C14 O5 C15 . 173.4(2)
